data_1575821
loop_
_publ_author_name
'Qin, Ye-Hui'
'Ma, Xiu-Fang'
'Hou, Xinlan'
'Huang, Xin-Da'
'Bao, Song-Song'
'Tian, Yuxi'
'Zhang, Yi-Quan'
'Zheng, Li-Min'

_publ_section_title
;
 Photoresponsive luminescent single-molecule magnets based on
 dysprosium-anthracene complexes: regulating the de-dimerization
 temperature of the photocycloaddition product by co-ligand.
;
_journal_issue 42
_journal_name_full 'Chemical science'
_journal_page_first 19806
_journal_page_last 19819
_journal_paper_doi 10.1039/d5sc04192a
_journal_volume 16
_journal_year 2025
_chemical_formula_sum 'C37 H49 Dy N2 O9 P2 S2'
_chemical_formula_weight 954.34
_space_group_crystal_system triclinic
_space_group_IT_number 2
_space_group_name_Hall '-P 1'
_space_group_name_H-M_alt 'P -1'
_atom_sites_solution_hydrogens mixed
_audit_creation_method SHELXL-2018/3
_audit_update_record
;
2025-06-04 deposited with the CCDC.	2025-09-15 downloaded from the CCDC.
;
_cell_angle_alpha 77.9280(10)
_cell_angle_beta 87.0620(10)
_cell_angle_gamma 73.6640(10)
_cell_formula_units_Z 2
_cell_length_a 11.7534(6)
_cell_length_b 11.9133(6)
_cell_length_c 15.7506(8)
_cell_measurement_reflns_used 9907
_cell_measurement_temperature 193(2)
_cell_measurement_theta_max 27.515
_cell_measurement_theta_min 2.3
_cell_volume 2069.52(18)
_computing_structure_refinement 'SHELXL-2018/3 (Sheldrick, 2018)'
_computing_structure_solution 'SHELXT 2014/5 (Sheldrick, 2014)'
_diffrn_ambient_temperature 193(2)
_diffrn_measured_fraction_theta_full 0.960
_diffrn_measured_fraction_theta_max 0.960
_diffrn_measurement_device_type 'Bruker APEX-II CCD'
_diffrn_measurement_method '\f and \w scans'
_diffrn_radiation_type MoK\a
_diffrn_radiation_wavelength 0.71073
_diffrn_reflns_av_R_equivalents 0.0323
_diffrn_reflns_av_unetI/netI 0.0481
_diffrn_reflns_Laue_measured_fraction_full 0.960
_diffrn_reflns_Laue_measured_fraction_max 0.960
_diffrn_reflns_limit_h_max 13
_diffrn_reflns_limit_h_min -13
_diffrn_reflns_limit_k_max 14
_diffrn_reflns_limit_k_min -11
_diffrn_reflns_limit_l_max 18
_diffrn_reflns_limit_l_min -18
_diffrn_reflns_number 14994
_diffrn_reflns_point_group_measured_fraction_full 0.960
_diffrn_reflns_point_group_measured_fraction_max 0.960
_diffrn_reflns_theta_full 25.024
_diffrn_reflns_theta_max 25.024
_diffrn_reflns_theta_min 2.180
_diffrn_standards_number 0
_exptl_absorpt_coefficient_mu 2.036
_exptl_absorpt_correction_T_max 0.7556
_exptl_absorpt_correction_T_min 0.6364
_exptl_absorpt_correction_type none
_exptl_crystal_colour yellow
_exptl_crystal_density_diffrn 1.531
_exptl_crystal_description block
_exptl_crystal_F_000 970
_exptl_crystal_size_max 0.04
_exptl_crystal_size_mid 0.04
_exptl_crystal_size_min 0.04
_refine_diff_density_max 1.581
_refine_diff_density_min -1.366
_refine_diff_density_rms 0.136
_refine_ls_extinction_method none
_refine_ls_goodness_of_fit_ref 1.043
_refine_ls_hydrogen_treatment constr
_refine_ls_matrix_type full
_refine_ls_number_parameters 478
_refine_ls_number_reflns 7004
_refine_ls_number_restraints 62
_refine_ls_restrained_S_all 1.062
_refine_ls_R_factor_all 0.0519
_refine_ls_R_factor_gt 0.0440
_refine_ls_shift/su_max 0.001
_refine_ls_shift/su_mean 0.000
_refine_ls_structure_factor_coef Fsqd
_refine_ls_weighting_details 'w=1/[\s^2^(Fo^2^)+(0.0622P)^2^+9.6416P] where P=(Fo^2^+2Fc^2^)/3'
_refine_ls_weighting_scheme calc
_refine_ls_wR_factor_gt 0.1177
_refine_ls_wR_factor_ref 0.1277
_reflns_Friedel_coverage 0.000
_reflns_number_gt 6205
_reflns_number_total 7004
_reflns_threshold_expression 'I > 2\s(I)'
_cod_data_source_file d5sc04192a2.cif
_cod_data_source_block 1_CCDC1
_cod_depositor_comments 'Adding full bibliography for 1575819--1575822.cif.'
_cod_database_code 1575821
_shelx_shelxl_version_number 2018/3
_shelx_space_group_comment
;
The symmetry employed for this shelxl refinement is uniquely defined
by the following loop, which should always be used as a source of
symmetry information in preference to the above space-group names.
They are only intended as comments.
;

loop_
_space_group_symop_operation_xyz
'x, y, z'
'-x, -y, -z'

loop_
_atom_site_label
_atom_site_type_symbol
_atom_site_fract_x
_atom_site_fract_y
_atom_site_fract_z
_atom_site_U_iso_or_equiv
_atom_site_adp_type
_atom_site_occupancy
_atom_site_site_symmetry_order
_atom_site_calc_flag
_atom_site_refinement_flags_posn
_atom_site_refinement_flags_adp
_atom_site_refinement_flags_occupancy
_atom_site_disorder_assembly
_atom_site_disorder_group
Dy1 Dy 0.62555(2) 0.57074(2) 0.45399(2) 0.02617(11) Uani 1 1 d . . . . .
P1 P 0.54079(16) 0.66052(15) 0.21415(10) 0.0359(4) Uani 1 1 d . . . . .
P2 P 0.83919(18) 0.35348(19) 0.34470(15) 0.0509(5) Uani 1 1 d . U . . .
S1 S 0.8402(2) 0.8366(2) 0.27899(15) 0.0683(7) Uani 1 1 d . . . . .
S2 S 0.6472(3) 0.7843(2) 0.70434(17) 0.0768(8) Uani 1 1 d . . . . .
O1 O 0.5836(4) 0.6177(4) 0.3048(3) 0.0435(12) Uani 1 1 d . . . . .
O2 O 0.6326(5) 0.5898(4) 0.1561(3) 0.0437(11) Uani 1 1 d . . . . .
O3 O 0.4182(5) 0.6415(4) 0.1992(3) 0.0500(13) Uani 1 1 d . . . . .
O4 O 0.4871(4) 0.7872(4) 0.4127(3) 0.0359(10) Uani 1 1 d . . . . .
O5 O 0.4270(3) 0.5874(3) 0.4587(3) 0.0292(9) Uani 1 1 d . . . . .
O6 O 0.2187(4) 0.5665(4) 0.4252(3) 0.0327(10) Uani 1 1 d . . . . .
O7 O 0.7533(4) 0.4154(4) 0.4020(3) 0.0406(11) Uani 1 1 d . . . . .
O8 O 0.7862(7) 0.2792(7) 0.2956(5) 0.091(2) Uani 1 1 d D U . . .
C34 C 0.6743(8) 0.2523(8) 0.3140(6) 0.075(3) Uani 1 1 d D U . . .
H34A H 0.640317 0.245973 0.259534 0.089 Uiso 1 1 calc R U . . .
H34B H 0.618456 0.318581 0.336429 0.089 Uiso 1 1 calc R U . . .
C35 C 0.6866(9) 0.1397(9) 0.3783(7) 0.085(3) Uani 1 1 d D U . . .
H35A H 0.608744 0.124730 0.388921 0.127 Uiso 1 1 calc R U . . .
H35B H 0.740534 0.073520 0.355874 0.127 Uiso 1 1 calc R U . . .
H35C H 0.718679 0.146108 0.432749 0.127 Uiso 1 1 calc R U . . .
O9 O 0.9564(7) 0.2785(8) 0.3928(6) 0.115(3) Uani 1 1 d D U . . .
C36 C 0.9786(10) 0.1671(11) 0.4496(9) 0.125(4) Uani 1 1 d D U . . .
H36A H 0.962990 0.107576 0.419754 0.150 Uiso 1 1 calc R U . . .
H36B H 0.925575 0.172928 0.500382 0.150 Uiso 1 1 calc R U . . .
C37 C 1.1035(9) 0.1293(10) 0.4786(8) 0.093(3) Uani 1 1 d D U . . .
H37A H 1.119819 0.051421 0.518384 0.139 Uiso 1 1 calc R U . . .
H37B H 1.155472 0.123169 0.428082 0.139 Uiso 1 1 calc R U . . .
H37C H 1.118165 0.188331 0.508475 0.139 Uiso 1 1 calc R U . . .
N1 N 0.7746(6) 0.6697(6) 0.4076(4) 0.0490(15) Uani 1 1 d . . . . .
N2 N 0.6214(5) 0.6697(5) 0.5717(4) 0.0390(13) Uani 1 1 d . . . . .
C1 C 0.5157(7) 0.8211(6) 0.1819(4) 0.0387(15) Uani 1 1 d . . . . .
H1A H 0.439444 0.857281 0.208203 0.046 Uiso 1 1 calc R U . . .
H1B H 0.577883 0.840389 0.211605 0.046 Uiso 1 1 calc R U . . .
C2 C 0.5113(7) 0.8912(6) 0.0867(4) 0.0405(16) Uani 1 1 d . . . . .
C3 C 0.4107(7) 0.8809(6) 0.0337(5) 0.0403(16) Uani 1 1 d . . . . .
C4 C 0.3101(7) 0.8514(6) 0.0701(5) 0.051(2) Uani 1 1 d . . . . .
H4A H 0.302948 0.833866 0.131484 0.062 Uiso 1 1 calc R U . . .
C5 C 0.2195(9) 0.8471(8) 0.0184(7) 0.071(3) Uani 1 1 d . . . . .
H5A H 0.152142 0.825058 0.044412 0.085 Uiso 1 1 calc R U . . .
C6 C 0.2279(9) 0.8752(8) -0.0715(6) 0.069(3) Uani 1 1 d . . . . .
H6A H 0.167105 0.871633 -0.107467 0.082 Uiso 1 1 calc R U . . .
C7 C 0.3262(9) 0.9085(7) -0.1078(5) 0.061(2) Uani 1 1 d . . . . .
H7A H 0.332574 0.927216 -0.169195 0.073 Uiso 1 1 calc R U . . .
C8 C 0.4143(7) 0.9149(6) -0.0572(5) 0.0456(18) Uani 1 1 d . . . . .
C9 C 0.5144(7) 0.9654(6) -0.0954(4) 0.0463(18) Uani 1 1 d . . . . .
H9A H 0.520428 0.964317 -0.156229 0.056 Uiso 1 1 d R U . . .
C10 C 0.6260(7) 0.8919(6) -0.0514(5) 0.0449(17) Uani 1 1 d . . . . .
C11 C 0.7319(8) 0.8638(7) -0.0984(5) 0.053(2) Uani 1 1 d . . . . .
H11A H 0.730216 0.884763 -0.159983 0.063 Uiso 1 1 calc R U . . .
C12 C 0.8376(9) 0.8062(8) -0.0553(6) 0.069(3) Uani 1 1 d . . . . .
H12A H 0.908720 0.787329 -0.087367 0.083 Uiso 1 1 calc R U . . .
C13 C 0.8413(8) 0.7757(8) 0.0332(6) 0.064(2) Uani 1 1 d . . . . .
H13A H 0.914945 0.737954 0.062784 0.076 Uiso 1 1 calc R U . . .
C14 C 0.7352(7) 0.8008(7) 0.0804(5) 0.0498(18) Uani 1 1 d . . . . .
H14A H 0.737951 0.778875 0.142020 0.060 Uiso 1 1 calc R U . . .
C15 C 0.6295(7) 0.8553(6) 0.0398(4) 0.0390(16) Uani 1 1 d . . . . .
C16 C 0.6103(10) 0.5742(8) 0.0694(5) 0.063(2) Uani 1 1 d . . . . .
H16A H 0.651099 0.621385 0.025380 0.075 Uiso 1 1 calc R U . . .
H16B H 0.524236 0.602925 0.056392 0.075 Uiso 1 1 calc R U . . .
C17 C 0.6544(13) 0.4475(10) 0.0660(8) 0.102(4) Uani 1 1 d . . . . .
H17A H 0.639688 0.436521 0.007972 0.152 Uiso 1 1 calc R U . . .
H17B H 0.739739 0.419820 0.078353 0.152 Uiso 1 1 calc R U . . .
H17C H 0.613223 0.401410 0.109281 0.152 Uiso 1 1 calc R U . . .
C18 C 0.3882(7) 0.5301(7) 0.2338(5) 0.0507(19) Uani 1 1 d . . . . .
H18A H 0.386520 0.515053 0.298062 0.061 Uiso 1 1 calc R U . . .
H18B H 0.447668 0.462277 0.215742 0.061 Uiso 1 1 calc R U . . .
C19 C 0.2692(9) 0.5431(9) 0.1985(7) 0.074(3) Uani 1 1 d . . . . .
H19A H 0.245751 0.469639 0.220429 0.111 Uiso 1 1 calc R U . . .
H19B H 0.211229 0.610413 0.216926 0.111 Uiso 1 1 calc R U . . .
H19C H 0.272102 0.557874 0.134976 0.111 Uiso 1 1 calc R U . . .
C20 C 0.8007(6) 0.7395(6) 0.3535(5) 0.0425(17) Uani 1 1 d . . . . .
C21 C 0.6332(7) 0.7187(6) 0.6249(5) 0.0430(17) Uani 1 1 d . . . . .
C22 C 0.3729(5) 0.7928(6) 0.3904(4) 0.0311(13) Uani 1 1 d . . . . .
C23 C 0.3452(5) 0.6857(5) 0.4160(3) 0.0226(11) Uani 1 1 d . . . . .
C24 C 0.2359(5) 0.6783(5) 0.3950(4) 0.0280(12) Uani 1 1 d . . . . .
C25 C 0.1530(6) 0.7768(6) 0.3498(4) 0.0376(15) Uani 1 1 d . . . . .
H25A H 0.077226 0.771116 0.336395 0.045 Uiso 1 1 calc R U . . .
C26 C 0.1819(6) 0.8846(6) 0.3241(4) 0.0370(15) Uani 1 1 d . . . . .
C27 C 0.2914(6) 0.8929(5) 0.3456(4) 0.0316(13) Uani 1 1 d . . . . .
H27A H 0.310584 0.966797 0.329663 0.038 Uiso 1 1 calc R U . . .
C28 C 0.0921(6) 0.9916(6) 0.2728(5) 0.0468(18) Uani 1 1 d . . . . .
H28A H 0.020212 0.969284 0.263724 0.070 Uiso 1 1 calc R U . . .
H28B H 0.072415 1.056465 0.305051 0.070 Uiso 1 1 calc R U . . .
H28C H 0.125707 1.018209 0.216500 0.070 Uiso 1 1 calc R U . . .
C29 C 0.5148(6) 0.8985(6) 0.4093(5) 0.0412(16) Uani 1 1 d . . . . .
H29A H 0.597755 0.882246 0.426451 0.062 Uiso 1 1 calc R U . . .
H29B H 0.502347 0.946019 0.350003 0.062 Uiso 1 1 calc R U . . .
H29C H 0.463071 0.942850 0.449079 0.062 Uiso 1 1 calc R U . . .
C30 C 0.1070(6) 0.5500(6) 0.4088(6) 0.0478(19) Uani 1 1 d . . . . .
H30A H 0.107142 0.467311 0.433561 0.072 Uiso 1 1 calc R U . . .
H30B H 0.044000 0.604544 0.435542 0.072 Uiso 1 1 calc R U . . .
H30C H 0.093082 0.566691 0.346009 0.072 Uiso 1 1 calc R U . . .
C31 C 0.8932(7) 0.4514(8) 0.2607(5) 0.0527(19) Uani 1 1 d . . . . .
H31A H 0.824878 0.505234 0.224828 0.063 Uiso 1 1 calc R U . . .
H31B H 0.928182 0.501772 0.288085 0.063 Uiso 1 1 calc R U . . .
C32 C 0.9841(9) 0.3916(11) 0.2016(7) 0.083(3) Uani 1 1 d . . . . .
H32A H 1.058076 0.349056 0.235197 0.100 Uiso 1 1 calc R U . . .
H32B H 0.954910 0.331261 0.181535 0.100 Uiso 1 1 calc R U . . .
C33 C 1.0114(10) 0.4733(10) 0.1261(7) 0.087(3) Uani 1 1 d . . . . .
H33A H 1.070950 0.428292 0.090760 0.131 Uiso 1 1 calc R U . . .
H33B H 0.939170 0.514452 0.091399 0.131 Uiso 1 1 calc R U . . .
H33C H 1.042474 0.532271 0.145133 0.131 Uiso 1 1 calc R U . . .

loop_
_atom_site_aniso_label
_atom_site_aniso_U_11
_atom_site_aniso_U_22
_atom_site_aniso_U_33
_atom_site_aniso_U_23
_atom_site_aniso_U_13
_atom_site_aniso_U_12
Dy1 0.02769(17) 0.02605(17) 0.02382(16) -0.00021(11) -0.00175(11) -0.00912(11)
P1 0.0454(10) 0.0338(9) 0.0235(8) 0.0003(7) -0.0048(7) -0.0068(7)
P2 0.0435(11) 0.0454(11) 0.0569(12) -0.0096(9) 0.0094(9) -0.0033(9)
S1 0.0638(13) 0.0748(15) 0.0609(13) 0.0245(12) -0.0152(11) -0.0355(12)
S2 0.124(2) 0.0458(12) 0.0669(15) -0.0206(11) -0.0335(15) -0.0211(13)
O1 0.051(3) 0.042(3) 0.027(2) 0.005(2) -0.005(2) -0.004(2)
O2 0.059(3) 0.038(3) 0.031(2) -0.010(2) -0.002(2) -0.005(2)
O3 0.051(3) 0.040(3) 0.052(3) 0.011(2) -0.012(2) -0.015(2)
O4 0.035(2) 0.027(2) 0.045(3) 0.002(2) -0.009(2) -0.0128(18)
O5 0.031(2) 0.022(2) 0.031(2) 0.0037(17) -0.0063(18) -0.0072(17)
O6 0.032(2) 0.026(2) 0.039(2) -0.0028(19) -0.0051(19) -0.0096(18)
O7 0.041(3) 0.038(3) 0.034(2) -0.007(2) 0.007(2) 0.001(2)
O8 0.116(5) 0.087(5) 0.094(5) -0.047(4) 0.041(4) -0.052(4)
C34 0.083(6) 0.068(5) 0.080(6) -0.023(5) -0.006(5) -0.027(5)
C35 0.074(6) 0.079(7) 0.092(7) 0.006(6) -0.002(6) -0.022(5)
O9 0.089(4) 0.104(4) 0.099(4) 0.012(4) 0.019(4) 0.031(4)
C36 0.109(6) 0.118(6) 0.109(6) 0.001(5) 0.002(5) 0.013(5)
C37 0.104(7) 0.072(6) 0.085(7) -0.025(5) -0.038(6) 0.016(6)
N1 0.047(4) 0.054(4) 0.052(4) -0.010(3) 0.003(3) -0.025(3)
N2 0.050(3) 0.035(3) 0.034(3) -0.010(3) -0.002(3) -0.013(3)
C1 0.054(4) 0.030(3) 0.027(3) -0.001(3) 0.001(3) -0.006(3)
C2 0.056(4) 0.032(3) 0.029(3) 0.001(3) 0.000(3) -0.009(3)
C3 0.055(4) 0.020(3) 0.040(4) -0.006(3) 0.000(3) -0.002(3)
C4 0.064(5) 0.033(4) 0.050(4) 0.006(3) -0.022(4) -0.007(3)
C5 0.072(6) 0.051(5) 0.089(7) 0.010(5) -0.030(5) -0.026(4)
C6 0.089(7) 0.055(5) 0.067(6) 0.004(5) -0.038(5) -0.033(5)
C7 0.102(7) 0.035(4) 0.046(4) 0.001(3) -0.025(5) -0.022(4)
C8 0.068(5) 0.022(3) 0.041(4) 0.001(3) -0.014(4) -0.006(3)
C9 0.072(5) 0.038(4) 0.027(3) -0.006(3) 0.000(3) -0.014(4)
C10 0.073(5) 0.020(3) 0.038(4) -0.008(3) 0.012(4) -0.008(3)
C11 0.073(5) 0.041(4) 0.041(4) -0.008(3) 0.017(4) -0.013(4)
C12 0.078(6) 0.053(5) 0.071(6) -0.012(5) 0.024(5) -0.013(5)
C13 0.059(5) 0.049(5) 0.076(6) -0.009(4) 0.014(5) -0.009(4)
C14 0.058(5) 0.037(4) 0.052(4) -0.005(3) 0.004(4) -0.012(3)
C15 0.060(4) 0.031(3) 0.027(3) -0.004(3) 0.004(3) -0.017(3)
C16 0.103(7) 0.054(5) 0.033(4) -0.021(4) 0.001(4) -0.017(5)
C17 0.146(12) 0.079(8) 0.085(8) -0.041(7) -0.025(8) -0.015(8)
C18 0.060(5) 0.043(4) 0.047(4) 0.004(3) -0.006(4) -0.019(4)
C19 0.087(7) 0.064(6) 0.077(6) -0.001(5) -0.010(5) -0.040(5)
C20 0.029(3) 0.040(4) 0.056(4) -0.004(4) -0.004(3) -0.009(3)
C21 0.056(4) 0.022(3) 0.048(4) -0.001(3) -0.010(3) -0.009(3)
C22 0.031(3) 0.036(3) 0.026(3) -0.001(3) 0.000(2) -0.012(3)
C23 0.026(3) 0.023(3) 0.015(2) -0.010(2) 0.010(2) 0.002(2)
C24 0.031(3) 0.026(3) 0.026(3) -0.007(2) 0.004(2) -0.006(2)
C25 0.033(3) 0.036(4) 0.039(4) 0.002(3) -0.008(3) -0.009(3)
C26 0.033(3) 0.033(3) 0.034(3) 0.004(3) -0.001(3) 0.001(3)
C27 0.039(3) 0.023(3) 0.031(3) -0.005(3) 0.005(3) -0.005(3)
C28 0.039(4) 0.033(4) 0.055(4) 0.001(3) -0.001(3) 0.005(3)
C29 0.044(4) 0.030(3) 0.053(4) -0.007(3) 0.001(3) -0.016(3)
C30 0.033(4) 0.038(4) 0.070(5) -0.004(4) -0.004(3) -0.011(3)
C31 0.045(4) 0.060(5) 0.050(4) -0.017(4) 0.000(4) -0.006(4)
C32 0.064(6) 0.095(8) 0.073(7) -0.011(6) 0.023(5) -0.004(6)
C33 0.081(7) 0.091(8) 0.079(7) -0.011(6) 0.014(6) -0.014(6)

loop_
_atom_type_symbol
_atom_type_description
_atom_type_scat_dispersion_real
_atom_type_scat_dispersion_imag
_atom_type_scat_source
C C 0.0033 0.0016 'International Tables Vol C Tables 4.2.6.8 and 6.1.1.4'
H H 0.0000 0.0000 'International Tables Vol C Tables 4.2.6.8 and 6.1.1.4'
Dy Dy -0.1892 4.4098 'International Tables Vol C Tables 4.2.6.8 and 6.1.1.4'
N N 0.0061 0.0033 'International Tables Vol C Tables 4.2.6.8 and 6.1.1.4'
O O 0.0106 0.0060 'International Tables Vol C Tables 4.2.6.8 and 6.1.1.4'
P P 0.1023 0.0942 'International Tables Vol C Tables 4.2.6.8 and 6.1.1.4'
S S 0.1246 0.1234 'International Tables Vol C Tables 4.2.6.8 and 6.1.1.4'

loop_
_geom_angle_atom_site_label_1
_geom_angle_atom_site_label_2
_geom_angle_atom_site_label_3
_geom_angle
_geom_angle_site_symmetry_1
_geom_angle_site_symmetry_3
_geom_angle_publ_flag
O5 Dy1 O7 119.56(16) . . ?
O5 Dy1 O5 64.89(15) . 2_666 ?
O7 Dy1 O5 80.43(16) . 2_666 ?
O5 Dy1 O1 80.51(16) . . ?
O7 Dy1 O1 76.09(16) . . ?
O5 Dy1 O1 119.88(16) 2_666 . ?
O5 Dy1 N1 145.92(19) . . ?
O7 Dy1 N1 83.9(2) . . ?
O5 Dy1 N1 148.38(19) 2_666 . ?
O1 Dy1 N1 82.1(2) . . ?
O5 Dy1 N2 94.39(18) . . ?
O7 Dy1 N2 137.11(18) . . ?
O5 Dy1 N2 92.87(17) 2_666 . ?
O1 Dy1 N2 139.38(18) . . ?
N1 Dy1 N2 80.3(2) . . ?
O5 Dy1 O4 64.48(13) . . ?
O7 Dy1 O4 145.25(15) . . ?
O5 Dy1 O4 124.93(14) 2_666 . ?
O1 Dy1 O4 70.58(16) . . ?
N1 Dy1 O4 82.15(19) . . ?
N2 Dy1 O4 70.95(17) . . ?
O5 Dy1 O6 124.72(13) . 2_666 ?
O7 Dy1 O6 69.00(15) . 2_666 ?
O5 Dy1 O6 63.45(13) 2_666 2_666 ?
O1 Dy1 O6 143.91(16) . 2_666 ?
N1 Dy1 O6 85.34(18) . 2_666 ?
N2 Dy1 O6 70.17(17) . 2_666 ?
O4 Dy1 O6 140.61(14) . 2_666 ?
O5 Dy1 Dy1 32.59(9) . 2_666 ?
O7 Dy1 Dy1 101.08(12) . 2_666 ?
O5 Dy1 Dy1 32.30(10) 2_666 2_666 ?
O1 Dy1 Dy1 101.48(12) . 2_666 ?
N1 Dy1 Dy1 174.45(17) . 2_666 ?
N2 Dy1 Dy1 94.30(14) . 2_666 ?
O4 Dy1 Dy1 94.95(9) . 2_666 ?
O6 Dy1 Dy1 94.02(9) 2_666 2_666 ?
O1 P1 O2 107.9(3) . . ?
O1 P1 O3 113.7(3) . . ?
O2 P1 O3 107.7(3) . . ?
O1 P1 C1 110.7(3) . . ?
O2 P1 C1 113.0(3) . . ?
O3 P1 C1 103.8(3) . . ?
O7 P2 O9 112.1(4) . . ?
O7 P2 O8 112.6(4) . . ?
O9 P2 O8 112.3(5) . . ?
O7 P2 C31 113.9(3) . . ?
O9 P2 C31 100.7(4) . . ?
O8 P2 C31 104.5(4) . . ?
P1 O1 Dy1 171.3(3) . . ?
C16 O2 P1 126.1(5) . . ?
C18 O3 P1 123.2(4) . . ?
C22 O4 C29 117.6(5) . . ?
C22 O4 Dy1 113.8(3) . . ?
C29 O4 Dy1 128.6(4) . . ?
C23 O5 Dy1 122.5(3) . . ?
C23 O5 Dy1 122.3(3) . 2_666 ?
Dy1 O5 Dy1 115.11(15) . 2_666 ?
C24 O6 C30 118.2(5) . . ?
C24 O6 Dy1 113.3(3) . 2_666 ?
C30 O6 Dy1 125.9(4) . 2_666 ?
P2 O7 Dy1 159.1(3) . . ?
C34 O8 P2 125.6(7) . . ?
O8 C34 C35 112.1(8) . . ?
C36 O9 P2 128.1(8) . . ?
O9 C36 C37 108.9(9) . . ?
C20 N1 Dy1 144.2(6) . . ?
C21 N2 Dy1 171.4(6) . . ?
C2 C1 P1 124.9(5) . . ?
C3 C2 C15 110.0(6) . . ?
C3 C2 C1 112.8(6) . . ?
C15 C2 C1 112.5(6) . . ?
C3 C2 C9 108.6(5) . 2_675 ?
C15 C2 C9 108.1(5) . 2_675 ?
C1 C2 C9 104.5(5) . 2_675 ?
C4 C3 C8 117.8(7) . . ?
C4 C3 C2 123.9(6) . . ?
C8 C3 C2 118.0(6) . . ?
C3 C4 C5 121.3(8) . . ?
C6 C5 C4 119.8(9) . . ?
C7 C6 C5 119.0(8) . . ?
C8 C7 C6 121.4(8) . . ?
C7 C8 C3 120.5(8) . . ?
C7 C8 C9 122.0(7) . . ?
C3 C8 C9 117.4(6) . . ?
C10 C9 C8 109.2(6) . . ?
C10 C9 C2 110.7(6) . 2_675 ?
C8 C9 C2 111.3(6) . 2_675 ?
C11 C10 C15 119.1(7) . . ?
C11 C10 C9 121.0(7) . . ?
C15 C10 C9 119.8(7) . . ?
C12 C11 C10 120.2(8) . . ?
C13 C12 C11 120.5(9) . . ?
C12 C13 C14 119.5(9) . . ?
C15 C14 C13 121.3(8) . . ?
C14 C15 C10 119.3(7) . . ?
C14 C15 C2 124.3(6) . . ?
C10 C15 C2 116.1(6) . . ?
O2 C16 C17 109.1(7) . . ?
O3 C18 C19 107.0(6) . . ?
N1 C20 S1 178.7(7) . . ?
N2 C21 S2 177.2(7) . . ?
C23 C22 C27 120.9(5) . . ?
C23 C22 O4 113.6(5) . . ?
C27 C22 O4 125.6(5) . . ?
O5 C23 C24 120.4(5) . . ?
O5 C23 C22 120.2(5) . . ?
C24 C23 C22 119.3(5) . . ?
C23 C24 C25 121.0(6) . . ?
C23 C24 O6 113.7(5) . . ?
C25 C24 O6 125.3(5) . . ?
C24 C25 C26 119.3(6) . . ?
C27 C26 C25 120.0(6) . . ?
C27 C26 C28 120.8(6) . . ?
C25 C26 C28 119.2(6) . . ?
C22 C27 C26 119.5(6) . . ?
C32 C31 P2 115.8(7) . . ?
C33 C32 C31 114.1(9) . . ?

loop_
_geom_bond_atom_site_label_1
_geom_bond_atom_site_label_2
_geom_bond_distance
_geom_bond_site_symmetry_2
_geom_bond_publ_flag
Dy1 O5 2.285(4) . ?
Dy1 O7 2.301(5) . ?
Dy1 O5 2.303(4) 2_666 ?
Dy1 O1 2.344(4) . ?
Dy1 N1 2.380(6) . ?
Dy1 N2 2.389(6) . ?
Dy1 O4 2.601(4) . ?
Dy1 O6 2.649(4) 2_666 ?
Dy1 Dy1 3.8717(5) 2_666 ?
P1 O1 1.474(4) . ?
P1 O2 1.555(5) . ?
P1 O3 1.557(5) . ?
P1 C1 1.815(6) . ?
P2 O7 1.464(5) . ?
P2 O9 1.550(8) . ?
P2 O8 1.554(7) . ?
P2 C31 1.789(8) . ?
S1 C20 1.616(7) . ?
S2 C21 1.644(8) . ?
O2 C16 1.463(9) . ?
O3 C18 1.458(8) . ?
O4 C22 1.385(7) . ?
O4 C29 1.441(7) . ?
O5 C23 1.361(6) . ?
O6 C24 1.385(7) . ?
O6 C30 1.424(8) . ?
O8 C34 1.441(8) . ?
C34 C35 1.478(8) . ?
O9 C36 1.401(8) . ?
C36 C37 1.475(9) . ?
N1 C20 1.153(9) . ?
N2 C21 1.151(9) . ?
C1 C2 1.552(8) . ?
C2 C3 1.529(10) . ?
C2 C15 1.533(10) . ?
C2 C9 1.683(10) 2_675 ?
C3 C4 1.389(11) . ?
C3 C8 1.407(10) . ?
C4 C5 1.392(11) . ?
C5 C6 1.390(14) . ?
C6 C7 1.383(13) . ?
C7 C8 1.367(11) . ?
C8 C9 1.510(11) . ?
C9 C10 1.470(11) . ?
C10 C11 1.408(11) . ?
C10 C15 1.411(9) . ?
C11 C12 1.374(13) . ?
C12 C13 1.365(13) . ?
C13 C14 1.410(12) . ?
C14 C15 1.352(11) . ?
C16 C17 1.463(14) . ?
C18 C19 1.487(12) . ?
C22 C23 1.380(8) . ?
C22 C27 1.382(9) . ?
C23 C24 1.373(8) . ?
C24 C25 1.383(9) . ?
C25 C26 1.393(9) . ?
C26 C27 1.383(9) . ?
C26 C28 1.513(8) . ?
C31 C32 1.504(12) . ?
C32 C33 1.455(13) . ?
